data_4344346
loop_
_publ_author_name
'Saillant, R.'
'Streib, W.E.'
'Jackson, R.B.'
'Folting, K.'
'Wentworth, R.A.D.'

_publ_section_title
;
 The crystal structures of Cs3 Cr2 Br9, Cs3 Mo2 Cl9 and Cs3 Mo2 Br9
;
_journal_name_full 'Inorganic Chemistry'
_journal_page_first 1453
_journal_page_last 1457
_journal_volume 10
_journal_year 1971
_chemical_formula_sum 'Cl9 Cs3 Mo2'
_chemical_name_systematic 'Cs3 (Cl3 (Mo Cl3)2)'
_space_group_IT_number 194
_symmetry_space_group_name_Hall '-P 6c 2c'
_symmetry_space_group_name_H-M 'P 63/m m c'
_cell_angle_alpha 90
_cell_angle_beta 90
_cell_angle_gamma 120
_cell_formula_units_Z 2
_cell_length_a 7.357
_cell_length_b 7.357
_cell_length_c 17.545
_cell_volume 822.405
_citation_journal_id_ASTM INOCAJ
_cod_data_source_file Saillant_INOCAJ_1971_1156.cif
_cod_data_source_block Cl9Cs3Mo2
_cod_original_cell_volume 822.4045
_cod_database_code 4344346

loop_
_symmetry_equiv_pos_as_xyz
x,y,z
x-y,x,z+1/2
-y,x-y,z
-x,-y,z+1/2
-x+y,-x,z
y,-x+y,z+1/2
-y,-x,-z+1/2
x-y,-y,-z
x,x-y,-z+1/2
y,x,-z
-x+y,y,-z+1/2
-x,-x+y,-z
-x,-y,-z
-x+y,-x,-z-1/2
y,-x+y,-z
x,y,-z-1/2
x-y,x,-z
-y,x-y,-z-1/2
y,x,z-1/2
-x+y,y,z
-x,-x+y,z-1/2
-y,-x,z
x-y,-y,z-1/2
x,x-y,z

loop_
_atom_site_label
_atom_site_type_symbol
_atom_site_fract_x
_atom_site_fract_y
_atom_site_fract_z
_atom_site_occupancy
_atom_site_U_iso_or_equiv
Mo1 Mo+3 0.3333 0.6667 0.8257 1 0.0
Cs1 Cs+1 0 0 0.25 1 0.0
Cs2 Cs+1 0.3333 0.6667 0.0743 1 0.0
Cl2 Cl-1 0.5016 0.0032 0.25 1 0.0
Cl1 Cl-1 0.8208 0.6416 0.0973 1 0.0
